data_7150778
loop_
_publ_author_name
'Mo, Jun-Ming'
'Ma, Yang-Guang'
'Cheng, Ying'

_publ_section_title
;
 Synthesis of novel synthetic intermediates from the reaction of
 benzimidazole and triazole carbenes with ketenimines and their
 application in the construction of spiro-pyrroles
;
_journal_issue 23
_journal_name_full 'Organic &amp; Biomolecular Chemistry'
_journal_page_first 5010
_journal_page_last 5019
_journal_paper_doi 10.1039/b915215f
_journal_volume 7
_journal_year 2009
_chemical_formula_moiety 'C39 H39 N3 O4'
_chemical_formula_sum 'C39 H39 N3 O4'
_chemical_formula_weight 613.73
_chemical_name_common
;
(E)-ethyl 2'-(1-methoxy-1-oxopropan-2-ylidene)-1,3-bis(4-
methylbenzyl)-1'-phenyl-1,1',2',3-tetrahydrospiro(benzo(d)imidazole-
2,3'-pyrrole)-4'-carboxylate
;
_chemical_name_systematic
;
?
;
_space_group_IT_number 2
_symmetry_cell_setting triclinic
_symmetry_space_group_name_Hall '-P 1'
_symmetry_space_group_name_H-M 'P -1'
_atom_sites_solution_hydrogens geom
_atom_sites_solution_primary direct
_atom_sites_solution_secondary difmap
_audit_creation_method SHELXL-97
_cell_angle_alpha 68.670(8)
_cell_angle_beta 73.901(9)
_cell_angle_gamma 72.586(8)
_cell_formula_units_Z 2
_cell_length_a 9.9376(10)
_cell_length_b 13.3618(14)
_cell_length_c 14.3300(16)
_cell_measurement_reflns_used 3178
_cell_measurement_temperature 113(2)
_cell_measurement_theta_max 27.9
_cell_measurement_theta_min 1.9
_cell_volume 1660.6(3)
_computing_cell_refinement CrystalClear
_computing_data_collection CrystalClear
_computing_data_reduction CrystalClear
_computing_publication_material 'CrystalStructure 3.7.0'
_computing_structure_refinement 'SHELXL-97 (Sheldrick, 1997)'
_computing_structure_solution 'SHELXS-97 (Sheldrick, 1990)'
_diffrn_ambient_temperature 113(2)
_diffrn_detector_area_resol_mean 7.31
_diffrn_measured_fraction_theta_full 0.999
_diffrn_measured_fraction_theta_max 0.999
_diffrn_measurement_device_type 'Rigaku Saturn'
_diffrn_measurement_method \w
_diffrn_radiation_monochromator confocal
_diffrn_radiation_source 'rotating anode'
_diffrn_radiation_type MoK\a
_diffrn_radiation_wavelength 0.71070
_diffrn_reflns_av_R_equivalents 0.0473
_diffrn_reflns_av_sigmaI/netI 0.0574
_diffrn_reflns_limit_h_max 11
_diffrn_reflns_limit_h_min -11
_diffrn_reflns_limit_k_max 15
_diffrn_reflns_limit_k_min -15
_diffrn_reflns_limit_l_max 17
_diffrn_reflns_limit_l_min -17
_diffrn_reflns_number 17084
_diffrn_reflns_theta_full 25.00
_diffrn_reflns_theta_max 25.00
_diffrn_reflns_theta_min 1.91
_diffrn_standards_decay_% 0
_diffrn_standards_interval_count 0
_diffrn_standards_interval_time 0
_diffrn_standards_number 0
_exptl_absorpt_coefficient_mu 0.080
_exptl_absorpt_correction_T_max 0.9905
_exptl_absorpt_correction_T_min 0.9842
_exptl_absorpt_correction_type multi-scan
_exptl_absorpt_process_details 'Jacobson, R. (1998) Private communication'
_exptl_crystal_colour colorless
_exptl_crystal_density_diffrn 1.227
_exptl_crystal_density_method 'not measured'
_exptl_crystal_description prism
_exptl_crystal_F_000 652
_exptl_crystal_size_max 0.20
_exptl_crystal_size_mid 0.14
_exptl_crystal_size_min 0.12
_refine_diff_density_max 1.354
_refine_diff_density_min -0.455
_refine_diff_density_rms 0.074
_refine_ls_extinction_coef 0.016(4)
_refine_ls_extinction_expression Fc^*^=kFc[1+0.001xFc^2^\l^3^/sin(2\q)]^-1/4^
_refine_ls_extinction_method SHELXL
_refine_ls_goodness_of_fit_ref 1.085
_refine_ls_hydrogen_treatment constr
_refine_ls_matrix_type full
_refine_ls_number_parameters 422
_refine_ls_number_reflns 5832
_refine_ls_number_restraints 0
_refine_ls_restrained_S_all 1.085
_refine_ls_R_factor_all 0.1009
_refine_ls_R_factor_gt 0.0764
_refine_ls_shift/su_max 0.001
_refine_ls_shift/su_mean 0.000
_refine_ls_structure_factor_coef Fsqd
_refine_ls_weighting_details 'calc w=1/[\s^2^(Fo^2^)+(0.1408P)^2^+0.3495P] where P=(Fo^2^+2Fc^2^)/3'
_refine_ls_weighting_scheme calc
_refine_ls_wR_factor_gt 0.2208
_refine_ls_wR_factor_ref 0.2439
_reflns_number_gt 4182
_reflns_number_total 5832
_reflns_threshold_expression >2sigma(I)
_cod_data_source_file b915215f.txt
_cod_data_source_block 11d
_cod_database_code 7150778

loop_
_symmetry_equiv_pos_as_xyz
'x, y, z'
'-x, -y, -z'

loop_
_atom_site_label
_atom_site_type_symbol
_atom_site_fract_x
_atom_site_fract_y
_atom_site_fract_z
_atom_site_U_iso_or_equiv
_atom_site_adp_type
_atom_site_occupancy
_atom_site_symmetry_multiplicity
_atom_site_calc_flag
_atom_site_refinement_flags
_atom_site_disorder_assembly
_atom_site_disorder_group
O1 O 0.4719(3) 0.29178(18) 0.55240(17) 0.0435(6) Uani 1 1 d . . .
O2 O 0.6968(2) 0.20872(17) 0.49518(16) 0.0366(6) Uani 1 1 d . . .
O3 O 0.6778(2) 0.53904(17) -0.00708(16) 0.0374(6) Uani 1 1 d . . .
O4 O 0.8068(2) 0.51489(16) 0.10951(15) 0.0314(5) Uani 1 1 d . . .
N1 N 0.6391(3) 0.42639(19) 0.32600(18) 0.0312(6) Uani 1 1 d . . .
N2 N 0.8240(3) 0.29700(19) 0.27208(18) 0.0277(6) Uani 1 1 d . . .
N3 N 0.5254(3) 0.26457(19) 0.22598(18) 0.0299(6) Uani 1 1 d . . .
C1 C 0.6712(3) 0.3508(2) 0.2659(2) 0.0270(7) Uani 1 1 d . . .
C2 C 0.7643(4) 0.4338(2) 0.3452(2) 0.0326(7) Uani 1 1 d . . .
C3 C 0.7889(5) 0.5018(3) 0.3891(3) 0.0482(10) Uani 1 1 d . . .
H3 H 0.7132 0.5576 0.4091 0.058 Uiso 1 1 calc R . .
C4 C 0.9289(5) 0.4862(3) 0.4033(3) 0.0588(12) Uani 1 1 d . . .
H4 H 0.9484 0.5322 0.4329 0.071 Uiso 1 1 calc R . .
C5 C 1.0377(5) 0.4055(3) 0.3750(3) 0.0588(11) Uani 1 1 d . . .
H5 H 1.1309 0.3960 0.3866 0.071 Uiso 1 1 calc R . .
C6 C 1.0156(4) 0.3367(3) 0.3293(3) 0.0420(9) Uani 1 1 d . . .
H6 H 1.0917 0.2809 0.3098 0.050 Uiso 1 1 calc R . .
C7 C 0.8780(4) 0.3533(2) 0.3139(2) 0.0328(7) Uani 1 1 d . . .
C8 C 0.4997(4) 0.5019(3) 0.3391(2) 0.0402(8) Uani 1 1 d . . .
H8A H 0.4921 0.5277 0.3973 0.048 Uiso 1 1 calc R . .
H8B H 0.4242 0.4599 0.3579 0.048 Uiso 1 1 calc R . .
C9 C 0.4671(4) 0.6032(3) 0.2473(2) 0.0370(8) Uani 1 1 d . . .
C10 C 0.3508(4) 0.6199(3) 0.2028(3) 0.0525(10) Uani 1 1 d . . .
H10 H 0.2958 0.5653 0.2263 0.063 Uiso 1 1 calc R . .
C11 C 0.3148(5) 0.7149(3) 0.1249(3) 0.0642(12) Uani 1 1 d . . .
H11 H 0.2345 0.7250 0.0961 0.077 Uiso 1 1 calc R . .
C12 C 0.3925(5) 0.7949(3) 0.0883(3) 0.0594(12) Uani 1 1 d . . .
C13 C 0.5121(5) 0.7772(3) 0.1309(3) 0.0529(10) Uani 1 1 d . . .
H13 H 0.5691 0.8307 0.1052 0.063 Uiso 1 1 calc R . .
C14 C 0.5481(4) 0.6828(3) 0.2099(3) 0.0421(9) Uani 1 1 d . . .
H14 H 0.6287 0.6724 0.2385 0.051 Uiso 1 1 calc R . .
C15 C 0.3371(6) 0.9024(4) 0.0118(4) 0.0871(16) Uani 1 1 d . . .
H15A H 0.3206 0.8875 -0.0457 0.131 Uiso 1 1 calc R . .
H15B H 0.4080 0.9483 -0.0130 0.131 Uiso 1 1 calc R . .
H15C H 0.2467 0.9412 0.0446 0.131 Uiso 1 1 calc R . .
C16 C 0.9132(3) 0.2380(2) 0.2014(2) 0.0312(7) Uani 1 1 d . . .
H16A H 1.0135 0.2442 0.1907 0.037 Uiso 1 1 calc R . .
H16B H 0.8816 0.2744 0.1349 0.037 Uiso 1 1 calc R . .
C17 C 0.9109(3) 0.1176(3) 0.2346(3) 0.0359(8) Uani 1 1 d . . .
C18 C 0.8976(4) 0.0555(3) 0.3374(3) 0.0444(9) Uani 1 1 d . . .
H18 H 0.8852 0.0895 0.3880 0.053 Uiso 1 1 calc R . .
C19 C 0.9027(4) -0.0569(3) 0.3656(4) 0.0580(11) Uani 1 1 d . . .
H19 H 0.8915 -0.0992 0.4357 0.070 Uiso 1 1 calc R . .
C20 C 0.9242(4) -0.1070(3) 0.2918(4) 0.0629(12) Uani 1 1 d . . .
C21 C 0.9363(6) -0.0456(4) 0.1910(4) 0.0757(15) Uani 1 1 d . . .
H21 H 0.9485 -0.0799 0.1407 0.091 Uiso 1 1 calc R . .
C22 C 0.9308(5) 0.0661(3) 0.1619(3) 0.0605(11) Uani 1 1 d . . .
H22 H 0.9407 0.1077 0.0917 0.073 Uiso 1 1 calc R . .
C23 C 0.9291(6) -0.2299(4) 0.3216(5) 0.0945(18) Uani 1 1 d . . .
H23A H 0.9459 -0.2660 0.3916 0.142 Uiso 1 1 calc R . .
H23B H 1.0071 -0.2627 0.2750 0.142 Uiso 1 1 calc R . .
H23C H 0.8375 -0.2397 0.3171 0.142 Uiso 1 1 calc R . .
C24 C 0.6458(3) 0.4029(2) 0.1558(2) 0.0277(7) Uani 1 1 d . . .
C25 C 0.7079(3) 0.4914(2) 0.0772(2) 0.0294(7) Uani 1 1 d . . .
C26 C 0.8666(4) 0.6091(2) 0.0424(2) 0.0354(8) Uani 1 1 d . . .
H26A H 0.7892 0.6763 0.0283 0.042 Uiso 1 1 calc R . .
H26B H 0.9199 0.5962 -0.0231 0.042 Uiso 1 1 calc R . .
C27 C 0.9658(4) 0.6216(3) 0.0974(3) 0.0493(10) Uani 1 1 d . . .
H27A H 0.9120 0.6322 0.1629 0.074 Uiso 1 1 calc R . .
H27B H 1.0073 0.6856 0.0559 0.074 Uiso 1 1 calc R . .
H27C H 1.0429 0.5551 0.1094 0.074 Uiso 1 1 calc R . .
C28 C 0.5673(3) 0.3475(2) 0.1394(2) 0.0305(7) Uani 1 1 d . . .
H28 H 0.5428 0.3633 0.0752 0.037 Uiso 1 1 calc R . .
C29 C 0.5696(3) 0.2697(2) 0.3101(2) 0.0287(7) Uani 1 1 d . . .
C30 C 0.5125(3) 0.2285(2) 0.4089(2) 0.0309(7) Uani 1 1 d . . .
C31 C 0.3864(4) 0.1734(3) 0.4499(2) 0.0395(8) Uani 1 1 d . . .
H31A H 0.3278 0.1977 0.3975 0.059 Uiso 1 1 calc R . .
H31B H 0.3280 0.1937 0.5105 0.059 Uiso 1 1 calc R . .
H31C H 0.4216 0.0933 0.4683 0.059 Uiso 1 1 calc R . .
C32 C 0.5577(4) 0.2490(2) 0.4908(2) 0.0332(7) Uani 1 1 d . . .
C33 C 0.7464(4) 0.2285(3) 0.5720(3) 0.0467(9) Uani 1 1 d . . .
H33A H 0.7600 0.3041 0.5477 0.070 Uiso 1 1 calc R . .
H33B H 0.8378 0.1766 0.5846 0.070 Uiso 1 1 calc R . .
H33C H 0.6749 0.2180 0.6354 0.070 Uiso 1 1 calc R . .
C34 C 0.4717(3) 0.1782(2) 0.2225(2) 0.0279(7) Uani 1 1 d . . .
C35 C 0.5313(4) 0.0687(2) 0.2705(2) 0.0358(8) Uani 1 1 d . . .
H35 H 0.6073 0.0509 0.3059 0.043 Uiso 1 1 calc R . .
C36 C 0.4782(4) -0.0146(3) 0.2659(3) 0.0399(8) Uani 1 1 d . . .
H36 H 0.5177 -0.0896 0.2988 0.048 Uiso 1 1 calc R . .
C37 C 0.3681(4) 0.0116(3) 0.2135(2) 0.0379(8) Uani 1 1 d . . .
H37 H 0.3314 -0.0453 0.2112 0.045 Uiso 1 1 calc R . .
C38 C 0.3111(3) 0.1213(3) 0.1641(2) 0.0349(8) Uani 1 1 d . . .
H38 H 0.2371 0.1389 0.1269 0.042 Uiso 1 1 calc R . .
C39 C 0.3617(3) 0.2042(2) 0.1689(2) 0.0309(7) Uani 1 1 d . . .
H39 H 0.3219 0.2790 0.1359 0.037 Uiso 1 1 calc R . .

loop_
_atom_site_aniso_label
_atom_site_aniso_U_11
_atom_site_aniso_U_22
_atom_site_aniso_U_33
_atom_site_aniso_U_23
_atom_site_aniso_U_13
_atom_site_aniso_U_12
O1 0.0462(14) 0.0422(14) 0.0327(13) -0.0150(11) 0.0006(11) 0.0004(11)
O2 0.0408(13) 0.0351(12) 0.0287(12) -0.0094(10) -0.0118(10) 0.0034(10)
O3 0.0467(14) 0.0360(12) 0.0254(12) 0.0031(10) -0.0133(10) -0.0131(10)
O4 0.0373(12) 0.0303(11) 0.0261(12) -0.0035(9) -0.0078(9) -0.0111(9)
N1 0.0369(15) 0.0265(13) 0.0256(14) -0.0099(11) -0.0071(11) 0.0029(11)
N2 0.0276(13) 0.0283(13) 0.0258(13) -0.0099(11) -0.0055(10) -0.0018(10)
N3 0.0333(14) 0.0268(13) 0.0254(14) -0.0018(11) -0.0061(11) -0.0080(11)
C1 0.0273(16) 0.0252(15) 0.0238(16) -0.0073(12) -0.0039(12) -0.0005(12)
C2 0.047(2) 0.0240(16) 0.0221(16) -0.0028(13) -0.0115(14) -0.0013(14)
C3 0.078(3) 0.0301(18) 0.035(2) -0.0091(15) -0.0232(19) 0.0002(17)
C4 0.093(3) 0.043(2) 0.056(3) -0.0151(19) -0.048(2) -0.005(2)
C5 0.069(3) 0.050(2) 0.070(3) -0.012(2) -0.046(2) -0.007(2)
C6 0.046(2) 0.0369(18) 0.046(2) -0.0097(16) -0.0246(17) -0.0017(15)
C7 0.0431(19) 0.0279(16) 0.0275(17) -0.0066(13) -0.0140(14) -0.0036(14)
C8 0.044(2) 0.0313(18) 0.0294(18) -0.0076(14) -0.0027(15) 0.0079(15)
C9 0.044(2) 0.0275(17) 0.0312(18) -0.0119(14) -0.0059(15) 0.0065(14)
C10 0.057(2) 0.041(2) 0.053(2) -0.0121(18) -0.021(2) 0.0053(18)
C11 0.077(3) 0.052(2) 0.064(3) -0.012(2) -0.041(2) 0.003(2)
C12 0.087(3) 0.042(2) 0.042(2) -0.0106(18) -0.032(2) 0.011(2)
C13 0.082(3) 0.0285(19) 0.042(2) -0.0114(17) -0.010(2) -0.0050(18)
C14 0.057(2) 0.0282(17) 0.0342(19) -0.0098(15) -0.0140(16) 0.0055(16)
C15 0.089(4) 0.079(3) 0.072(3) -0.011(3) -0.016(3) -0.003(3)
C16 0.0309(16) 0.0299(16) 0.0276(17) -0.0099(14) -0.0006(13) -0.0025(13)
C17 0.0258(16) 0.0332(17) 0.047(2) -0.0180(16) -0.0013(14) -0.0015(13)
C18 0.0346(19) 0.0365(19) 0.056(2) -0.0042(17) -0.0136(17) -0.0079(15)
C19 0.034(2) 0.044(2) 0.080(3) -0.002(2) -0.009(2) -0.0076(17)
C20 0.042(2) 0.038(2) 0.101(4) -0.031(2) 0.005(2) -0.0043(17)
C21 0.093(4) 0.062(3) 0.080(4) -0.046(3) 0.013(3) -0.024(3)
C22 0.073(3) 0.059(3) 0.060(3) -0.034(2) 0.006(2) -0.029(2)
C23 0.097(4) 0.061(3) 0.115(5) -0.034(3) 0.011(3) -0.023(3)
C24 0.0279(16) 0.0295(16) 0.0210(15) -0.0046(13) -0.0048(12) -0.0035(13)
C25 0.0298(16) 0.0259(15) 0.0285(17) -0.0067(13) -0.0055(13) -0.0027(13)
C26 0.048(2) 0.0267(16) 0.0305(18) -0.0024(14) -0.0057(15) -0.0160(14)
C27 0.064(3) 0.047(2) 0.043(2) -0.0080(17) -0.0099(18) -0.0283(19)
C28 0.0321(17) 0.0301(16) 0.0224(16) -0.0017(13) -0.0047(13) -0.0054(13)
C29 0.0272(16) 0.0266(16) 0.0254(16) -0.0042(13) -0.0059(12) 0.0002(12)
C30 0.0317(17) 0.0238(15) 0.0264(16) -0.0023(13) -0.0022(13) -0.0003(13)
C31 0.0398(19) 0.0405(19) 0.0289(18) -0.0035(15) 0.0009(14) -0.0115(15)
C32 0.0405(19) 0.0252(16) 0.0228(16) -0.0013(13) -0.0042(14) -0.0005(14)
C33 0.057(2) 0.049(2) 0.0323(19) -0.0119(17) -0.0186(17) -0.0009(18)
C34 0.0272(16) 0.0286(16) 0.0233(16) -0.0067(13) -0.0002(12) -0.0056(12)
C35 0.0397(19) 0.0283(17) 0.0322(18) -0.0035(14) -0.0095(14) -0.0021(14)
C36 0.052(2) 0.0243(16) 0.0347(19) -0.0003(14) -0.0102(16) -0.0048(15)
C37 0.047(2) 0.0286(17) 0.0357(19) -0.0076(15) -0.0020(15) -0.0127(15)
C38 0.0310(17) 0.0379(18) 0.0349(18) -0.0103(15) -0.0075(14) -0.0065(14)
C39 0.0319(17) 0.0271(16) 0.0265(16) -0.0045(13) -0.0013(13) -0.0049(13)

loop_
_atom_type_symbol
_atom_type_description
_atom_type_scat_dispersion_real
_atom_type_scat_dispersion_imag
_atom_type_scat_source
C C 0.0033 0.0016 'International Tables Vol C Tables 4.2.6.8 and 6.1.1.4'
H H 0.0000 0.0000 'International Tables Vol C Tables 4.2.6.8 and 6.1.1.4'
N N 0.0061 0.0033 'International Tables Vol C Tables 4.2.6.8 and 6.1.1.4'
O O 0.0106 0.0060 'International Tables Vol C Tables 4.2.6.8 and 6.1.1.4'

loop_
_geom_angle_atom_site_label_1
_geom_angle_atom_site_label_2
_geom_angle_atom_site_label_3
_geom_angle
_geom_angle_site_symmetry_1
_geom_angle_site_symmetry_3
_geom_angle_publ_flag
C32 O2 C33 116.3(3) . . ?
C25 O4 C26 116.5(2) . . ?
C2 N1 C8 125.5(3) . . ?
C2 N1 C1 110.5(2) . . ?
C8 N1 C1 122.3(3) . . ?
C7 N2 C16 123.0(3) . . ?
C7 N2 C1 109.3(2) . . ?
C16 N2 C1 121.0(2) . . ?
C28 N3 C29 108.9(2) . . ?
C28 N3 C34 123.0(2) . . ?
C29 N3 C34 127.1(2) . . ?
N1 C1 N2 101.8(2) . . ?
N1 C1 C24 116.4(2) . . ?
N2 C1 C24 112.9(2) . . ?
N1 C1 C29 111.5(2) . . ?
N2 C1 C29 113.9(2) . . ?
C24 C1 C29 100.9(2) . . ?
N1 C2 C3 131.2(3) . . ?
N1 C2 C7 108.5(3) . . ?
C3 C2 C7 120.3(3) . . ?
C2 C3 C4 118.1(3) . . ?
C2 C3 H3 120.9 . . ?
C4 C3 H3 120.9 . . ?
C5 C4 C3 120.9(3) . . ?
C5 C4 H4 119.6 . . ?
C3 C4 H4 119.6 . . ?
C4 C5 C6 122.0(4) . . ?
C4 C5 H5 119.0 . . ?
C6 C5 H5 119.0 . . ?
C7 C6 C5 117.1(3) . . ?
C7 C6 H6 121.4 . . ?
C5 C6 H6 121.4 . . ?
C6 C7 N2 129.8(3) . . ?
C6 C7 C2 121.6(3) . . ?
N2 C7 C2 108.5(3) . . ?
N1 C8 C9 116.8(3) . . ?
N1 C8 H8A 108.1 . . ?
C9 C8 H8A 108.1 . . ?
N1 C8 H8B 108.1 . . ?
C9 C8 H8B 108.1 . . ?
H8A C8 H8B 107.3 . . ?
C14 C9 C10 118.6(3) . . ?
C14 C9 C8 120.8(3) . . ?
C10 C9 C8 120.5(3) . . ?
C11 C10 C9 120.7(4) . . ?
C11 C10 H10 119.6 . . ?
C9 C10 H10 119.6 . . ?
C12 C11 C10 121.3(4) . . ?
C12 C11 H11 119.3 . . ?
C10 C11 H11 119.3 . . ?
C11 C12 C13 118.2(3) . . ?
C11 C12 C15 118.5(4) . . ?
C13 C12 C15 123.0(4) . . ?
C14 C13 C12 120.9(4) . . ?
C14 C13 H13 119.6 . . ?
C12 C13 H13 119.6 . . ?
C13 C14 C9 120.3(4) . . ?
C13 C14 H14 119.9 . . ?
C9 C14 H14 119.9 . . ?
C12 C15 H15A 109.5 . . ?
C12 C15 H15B 109.5 . . ?
H15A C15 H15B 109.5 . . ?
C12 C15 H15C 109.5 . . ?
H15A C15 H15C 109.5 . . ?
H15B C15 H15C 109.5 . . ?
N2 C16 C17 115.1(2) . . ?
N2 C16 H16A 108.5 . . ?
C17 C16 H16A 108.5 . . ?
N2 C16 H16B 108.5 . . ?
C17 C16 H16B 108.5 . . ?
H16A C16 H16B 107.5 . . ?
C22 C17 C18 119.3(3) . . ?
C22 C17 C16 119.8(3) . . ?
C18 C17 C16 120.7(3) . . ?
C19 C18 C17 119.6(4) . . ?
C19 C18 H18 120.2 . . ?
C17 C18 H18 120.2 . . ?
C20 C19 C18 120.2(4) . . ?
C20 C19 H19 119.9 . . ?
C18 C19 H19 119.9 . . ?
C21 C20 C19 120.0(4) . . ?
C21 C20 C23 119.1(5) . . ?
C19 C20 C23 120.8(5) . . ?
C20 C21 C22 120.4(4) . . ?
C20 C21 H21 119.8 . . ?
C22 C21 H21 119.8 . . ?
C21 C22 C17 120.5(4) . . ?
C21 C22 H22 119.8 . . ?
C17 C22 H22 119.8 . . ?
C20 C23 H23A 109.5 . . ?
C20 C23 H23B 109.5 . . ?
H23A C23 H23B 109.5 . . ?
C20 C23 H23C 109.5 . . ?
H23A C23 H23C 109.5 . . ?
H23B C23 H23C 109.5 . . ?
C28 C24 C25 124.3(3) . . ?
C28 C24 C1 109.0(3) . . ?
C25 C24 C1 126.4(3) . . ?
O3 C25 O4 122.9(3) . . ?
O3 C25 C24 126.1(3) . . ?
O4 C25 C24 110.9(2) . . ?
O4 C26 C27 106.2(2) . . ?
O4 C26 H26A 110.5 . . ?
C27 C26 H26A 110.5 . . ?
O4 C26 H26B 110.5 . . ?
C27 C26 H26B 110.5 . . ?
H26A C26 H26B 108.7 . . ?
C26 C27 H27A 109.5 . . ?
C26 C27 H27B 109.5 . . ?
H27A C27 H27B 109.5 . . ?
C26 C27 H27C 109.5 . . ?
H27A C27 H27C 109.5 . . ?
H27B C27 H27C 109.5 . . ?
C24 C28 N3 113.0(3) . . ?
C24 C28 H28 123.5 . . ?
N3 C28 H28 123.5 . . ?
C30 C29 N3 125.6(3) . . ?
C30 C29 C1 126.4(3) . . ?
N3 C29 C1 106.8(2) . . ?
C29 C30 C32 120.8(3) . . ?
C29 C30 C31 126.1(3) . . ?
C32 C30 C31 112.5(3) . . ?
C30 C31 H31A 109.5 . . ?
C30 C31 H31B 109.5 . . ?
H31A C31 H31B 109.5 . . ?
C30 C31 H31C 109.5 . . ?
H31A C31 H31C 109.5 . . ?
H31B C31 H31C 109.5 . . ?
O1 C32 O2 123.2(3) . . ?
O1 C32 C30 122.4(3) . . ?
O2 C32 C30 114.2(3) . . ?
O2 C33 H33A 109.5 . . ?
O2 C33 H33B 109.5 . . ?
H33A C33 H33B 109.5 . . ?
O2 C33 H33C 109.5 . . ?
H33A C33 H33C 109.5 . . ?
H33B C33 H33C 109.5 . . ?
C35 C34 C39 120.4(3) . . ?
C35 C34 N3 120.0(3) . . ?
C39 C34 N3 119.6(3) . . ?
C34 C35 C36 119.3(3) . . ?
C34 C35 H35 120.4 . . ?
C36 C35 H35 120.4 . . ?
C37 C36 C35 120.2(3) . . ?
C37 C36 H36 119.9 . . ?
C35 C36 H36 119.9 . . ?
C36 C37 C38 120.1(3) . . ?
C36 C37 H37 119.9 . . ?
C38 C37 H37 119.9 . . ?
C39 C38 C37 120.2(3) . . ?
C39 C38 H38 119.9 . . ?
C37 C38 H38 119.9 . . ?
C38 C39 C34 119.8(3) . . ?
C38 C39 H39 120.1 . . ?
C34 C39 H39 120.1 . . ?

loop_
_geom_bond_atom_site_label_1
_geom_bond_atom_site_label_2
_geom_bond_distance
_geom_bond_site_symmetry_2
_geom_bond_publ_flag
O1 C32 1.220(4) . ?
O2 C32 1.335(4) . ?
O2 C33 1.454(4) . ?
O3 C25 1.217(3) . ?
O4 C25 1.350(4) . ?
O4 C26 1.453(4) . ?
N1 C2 1.384(4) . ?
N1 C8 1.458(4) . ?
N1 C1 1.467(4) . ?
N2 C7 1.401(4) . ?
N2 C16 1.448(4) . ?
N2 C1 1.485(4) . ?
N3 C28 1.390(4) . ?
N3 C29 1.422(4) . ?
N3 C34 1.430(4) . ?
C1 C24 1.535(4) . ?
C1 C29 1.548(4) . ?
C2 C3 1.385(5) . ?
C2 C7 1.405(4) . ?
C3 C4 1.404(6) . ?
C3 H3 0.9500 . ?
C4 C5 1.368(6) . ?
C4 H4 0.9500 . ?
C5 C6 1.400(5) . ?
C5 H5 0.9500 . ?
C6 C7 1.384(5) . ?
C6 H6 0.9500 . ?
C8 C9 1.532(4) . ?
C8 H8A 0.9900 . ?
C8 H8B 0.9900 . ?
C9 C14 1.387(5) . ?
C9 C10 1.394(5) . ?
C10 C11 1.379(5) . ?
C10 H10 0.9500 . ?
C11 C12 1.370(6) . ?
C11 H11 0.9500 . ?
C12 C13 1.404(6) . ?
C12 C15 1.511(6) . ?
C13 C14 1.384(5) . ?
C13 H13 0.9500 . ?
C14 H14 0.9500 . ?
C15 H15A 0.9800 . ?
C15 H15B 0.9800 . ?
C15 H15C 0.9800 . ?
C16 C17 1.508(4) . ?
C16 H16A 0.9900 . ?
C16 H16B 0.9900 . ?
C17 C22 1.387(5) . ?
C17 C18 1.396(5) . ?
C18 C19 1.395(5) . ?
C18 H18 0.9500 . ?
C19 C20 1.385(6) . ?
C19 H19 0.9500 . ?
C20 C21 1.370(7) . ?
C20 C23 1.528(6) . ?
C21 C22 1.384(6) . ?
C21 H21 0.9500 . ?
C22 H22 0.9500 . ?
C23 H23A 0.9800 . ?
C23 H23B 0.9800 . ?
C23 H23C 0.9800 . ?
C24 C28 1.336(4) . ?
C24 C25 1.459(4) . ?
C26 C27 1.499(5) . ?
C26 H26A 0.9900 . ?
C26 H26B 0.9900 . ?
C27 H27A 0.9800 . ?
C27 H27B 0.9800 . ?
C27 H27C 0.9800 . ?
C28 H28 0.9500 . ?
C29 C30 1.344(4) . ?
C30 C32 1.501(4) . ?
C30 C31 1.513(4) . ?
C31 H31A 0.9800 . ?
C31 H31B 0.9800 . ?
C31 H31C 0.9800 . ?
C33 H33A 0.9800 . ?
C33 H33B 0.9800 . ?
C33 H33C 0.9800 . ?
C34 C35 1.393(4) . ?
C34 C39 1.396(4) . ?
C35 C36 1.395(5) . ?
C35 H35 0.9500 . ?
C36 C37 1.385(5) . ?
C36 H36 0.9500 . ?
C37 C38 1.392(4) . ?
C37 H37 0.9500 . ?
C38 C39 1.377(4) . ?
C38 H38 0.9500 . ?
C39 H39 0.9500 . ?

loop_
_geom_torsion_atom_site_label_1
_geom_torsion_atom_site_label_2
_geom_torsion_atom_site_label_3
_geom_torsion_atom_site_label_4
_geom_torsion
_geom_torsion_site_symmetry_1
_geom_torsion_site_symmetry_2
_geom_torsion_site_symmetry_3
_geom_torsion_site_symmetry_4
_geom_torsion_publ_flag
C2 N1 C1 N2 11.9(3) . . . . ?
C8 N1 C1 N2 177.7(2) . . . . ?
C2 N1 C1 C24 -111.3(3) . . . . ?
C8 N1 C1 C24 54.5(4) . . . . ?
C2 N1 C1 C29 133.8(2) . . . . ?
C8 N1 C1 C29 -60.5(3) . . . . ?
C7 N2 C1 N1 -10.7(3) . . . . ?
C16 N2 C1 N1 -162.8(2) . . . . ?
C7 N2 C1 C24 114.8(3) . . . . ?
C16 N2 C1 C24 -37.3(4) . . . . ?
C7 N2 C1 C29 -130.9(3) . . . . ?
C16 N2 C1 C29 77.0(3) . . . . ?
C8 N1 C2 C3 7.5(5) . . . . ?
C1 N1 C2 C3 172.7(3) . . . . ?
C8 N1 C2 C7 -174.2(3) . . . . ?
C1 N1 C2 C7 -8.9(3) . . . . ?
N1 C2 C3 C4 176.8(3) . . . . ?
C7 C2 C3 C4 -1.4(5) . . . . ?
C2 C3 C4 C5 -0.3(6) . . . . ?
C3 C4 C5 C6 1.1(6) . . . . ?
C4 C5 C6 C7 -0.1(6) . . . . ?
C5 C6 C7 N2 -178.9(3) . . . . ?
C5 C6 C7 C2 -1.7(5) . . . . ?
C16 N2 C7 C6 -25.0(5) . . . . ?
C1 N2 C7 C6 -176.4(3) . . . . ?
C16 N2 C7 C2 157.5(3) . . . . ?
C1 N2 C7 C2 6.1(3) . . . . ?
N1 C2 C7 C6 -176.1(3) . . . . ?
C3 C2 C7 C6 2.5(5) . . . . ?
N1 C2 C7 N2 1.7(3) . . . . ?
C3 C2 C7 N2 -179.7(3) . . . . ?
C2 N1 C8 C9 88.9(4) . . . . ?
C1 N1 C8 C9 -74.6(4) . . . . ?
N1 C8 C9 C14 -63.7(4) . . . . ?
N1 C8 C9 C10 119.3(4) . . . . ?
C14 C9 C10 C11 -1.7(5) . . . . ?
C8 C9 C10 C11 175.3(3) . . . . ?
C9 C10 C11 C12 0.7(6) . . . . ?
C10 C11 C12 C13 1.0(6) . . . . ?
C10 C11 C12 C15 -172.9(4) . . . . ?
C11 C12 C13 C14 -1.8(6) . . . . ?
C15 C12 C13 C14 171.8(4) . . . . ?
C12 C13 C14 C9 0.8(5) . . . . ?
C10 C9 C14 C13 0.9(5) . . . . ?
C8 C9 C14 C13 -176.1(3) . . . . ?
C7 N2 C16 C17 122.7(3) . . . . ?
C1 N2 C16 C17 -89.1(3) . . . . ?
N2 C16 C17 C22 149.6(3) . . . . ?
N2 C16 C17 C18 -34.3(4) . . . . ?
C22 C17 C18 C19 -0.8(5) . . . . ?
C16 C17 C18 C19 -176.9(3) . . . . ?
C17 C18 C19 C20 1.5(5) . . . . ?
C18 C19 C20 C21 -1.9(6) . . . . ?
C18 C19 C20 C23 -179.6(4) . . . . ?
C19 C20 C21 C22 1.6(7) . . . . ?
C23 C20 C21 C22 179.4(5) . . . . ?
C20 C21 C22 C17 -0.9(7) . . . . ?
C18 C17 C22 C21 0.6(6) . . . . ?
C16 C17 C22 C21 176.7(4) . . . . ?
N1 C1 C24 C28 -129.9(3) . . . . ?
N2 C1 C24 C28 112.9(3) . . . . ?
C29 C1 C24 C28 -9.1(3) . . . . ?
N1 C1 C24 C25 55.7(4) . . . . ?
N2 C1 C24 C25 -61.5(4) . . . . ?
C29 C1 C24 C25 176.5(3) . . . . ?
C26 O4 C25 O3 6.4(4) . . . . ?
C26 O4 C25 C24 -174.0(2) . . . . ?
C28 C24 C25 O3 13.4(5) . . . . ?
C1 C24 C25 O3 -173.1(3) . . . . ?
C28 C24 C25 O4 -166.2(3) . . . . ?
C1 C24 C25 O4 7.4(4) . . . . ?
C25 O4 C26 C27 176.8(3) . . . . ?
C25 C24 C28 N3 177.8(3) . . . . ?
C1 C24 C28 N3 3.3(3) . . . . ?
C29 N3 C28 C24 4.9(3) . . . . ?
C34 N3 C28 C24 -164.5(3) . . . . ?
C28 N3 C29 C30 157.9(3) . . . . ?
C34 N3 C29 C30 -33.3(5) . . . . ?
C28 N3 C29 C1 -10.7(3) . . . . ?
C34 N3 C29 C1 158.1(3) . . . . ?
N1 C1 C29 C30 -32.6(4) . . . . ?
N2 C1 C29 C30 81.9(4) . . . . ?
C24 C1 C29 C30 -156.8(3) . . . . ?
N1 C1 C29 N3 135.9(2) . . . . ?
N2 C1 C29 N3 -109.6(3) . . . . ?
C24 C1 C29 N3 11.7(3) . . . . ?
N3 C29 C30 C32 -173.6(3) . . . . ?
C1 C29 C30 C32 -7.1(4) . . . . ?
N3 C29 C30 C31 -3.0(5) . . . . ?
C1 C29 C30 C31 163.5(3) . . . . ?
C33 O2 C32 O1 -6.3(4) . . . . ?
C33 O2 C32 C30 178.8(3) . . . . ?
C29 C30 C32 O1 123.5(3) . . . . ?
C31 C30 C32 O1 -48.3(4) . . . . ?
C29 C30 C32 O2 -61.6(4) . . . . ?
C31 C30 C32 O2 126.6(3) . . . . ?
C28 N3 C34 C35 128.4(3) . . . . ?
C29 N3 C34 C35 -38.9(4) . . . . ?
C28 N3 C34 C39 -50.2(4) . . . . ?
C29 N3 C34 C39 142.5(3) . . . . ?
C39 C34 C35 C36 -1.1(5) . . . . ?
N3 C34 C35 C36 -179.7(3) . . . . ?
C34 C35 C36 C37 0.5(5) . . . . ?
C35 C36 C37 C38 0.8(5) . . . . ?
C36 C37 C38 C39 -1.4(5) . . . . ?
C37 C38 C39 C34 0.8(5) . . . . ?
C35 C34 C39 C38 0.5(5) . . . . ?
N3 C34 C39 C38 179.0(3) . . . . ?

loop_
_cod_related_entry_id
_cod_related_entry_database
_cod_related_entry_code
1 ChemSpider 30653406
